data_7235612
loop_
_publ_author_name
'Naveen, Naveen'
'Babu, Srinivasarao Arulananda'
'Kaur, Gurpreet'
'Aslam, Nayyar Ahmad'
'Karanam, Maheswararao'

_publ_section_title
;
 Glaser--Eglinton--Hay sp--sp coupling and macrocyclization: construction
 of a new class of polyether macrocycles having a 1,3-diyne unit
;
_journal_issue 36
_journal_name_full 'RSC Adv.'
_journal_page_first 18904
_journal_paper_doi 10.1039/C4RA02174F
_journal_volume 4
_journal_year 2014
_chemical_formula_moiety 'C28 H24 O4'
_chemical_formula_sum 'C28 H24 O4'
_chemical_formula_weight 424.47
_space_group_IT_number 14
_space_group_name_Hall '-P 2ybc'
_space_group_name_H-M_alt 'P 1 21/c 1'
_symmetry_cell_setting monoclinic
_symmetry_Int_Tables_number 14
_symmetry_space_group_name_Hall '-P 2ybc'
_symmetry_space_group_name_H-M 'P 1 21/c 1'
_atom_sites_solution_hydrogens geom
_atom_sites_solution_primary direct
_atom_sites_solution_secondary difmap
_audit_creation_date 2014-02-17T20:07:43-00:00
_audit_creation_method 'WinGX routine CIF_UPDATE'
_cell_angle_alpha 90
_cell_angle_beta 91.210(7)
_cell_angle_gamma 90
_cell_formula_units_Z 4
_cell_length_a 8.867(3)
_cell_length_b 16.757(5)
_cell_length_c 14.800(5)
_cell_measurement_reflns_used 3283
_cell_measurement_temperature 298
_cell_measurement_theta_max 24.54
_cell_measurement_theta_min 2.43
_cell_volume 2198.6(12)
_computing_molecular_graphics
;
O. V. Dolomanov, L. J. Bourhis, R. J. Gildea, J. A. K. Howard and H. Puschmann,
OLEX2: a complete structure solution, refinement and analysis program.
        J. Appl. Cryst. (2009). 42, 339-341.
;
_computing_publication_material
;
O. V. Dolomanov, L. J. Bourhis, R. J. Gildea, J. A. K. Howard and H. Puschmann,
OLEX2: a complete structure solution, refinement and analysis program.
        J. Appl. Cryst. (2009). 42, 339-341.
;
_computing_structure_refinement
;
        SHELXL, G.M. Sheldrick, Acta Cryst.
        (2008). A64, 112-122
;
_computing_structure_solution 'SHELXS-97 (Sheldrick, 1990)'
_diffrn_ambient_temperature 298
_diffrn_measured_fraction_theta_full 0.988
_diffrn_measured_fraction_theta_max 0.988
_diffrn_measurement_device_type 'Bruker APEX-II CCD'
_diffrn_measurement_method '\f and \w scans'
_diffrn_radiation_monochromator graphite
_diffrn_radiation_type MoK\a
_diffrn_radiation_wavelength 0.71073
_diffrn_reflns_av_R_equivalents 0
_diffrn_reflns_limit_h_max 10
_diffrn_reflns_limit_h_min -10
_diffrn_reflns_limit_k_max 19
_diffrn_reflns_limit_k_min 0
_diffrn_reflns_limit_l_max 17
_diffrn_reflns_limit_l_min 0
_diffrn_reflns_number 3845
_diffrn_reflns_theta_full 25.02
_diffrn_reflns_theta_max 25.02
_diffrn_reflns_theta_min 1.84
_diffrn_source 'sealed tube'
_diffrn_standards_number 0
_exptl_absorpt_coefficient_mu 0.085
_exptl_absorpt_correction_T_max 0.7523
_exptl_absorpt_correction_T_min 0.5923
_exptl_absorpt_correction_type multi-scan
_exptl_absorpt_process_details
;
        SADABS-2008/1 (Bruker,2008) was used for absorption correction.
        wR2(int) was 0.1098 before and 0.0781 after correction.
        The Ratio of minimum to maximum transmission is 0.7079.
        The \l/2 correction factor is 0.0015.
;
_exptl_crystal_density_diffrn 1.282
_exptl_crystal_density_method 'not measured'
_exptl_crystal_F_000 896
_exptl_crystal_size_max 0.3
_exptl_crystal_size_mid 0.2
_exptl_crystal_size_min 0.2
_refine_diff_density_max 0.343
_refine_diff_density_min -0.158
_refine_diff_density_rms 0.041
_refine_ls_extinction_coef 0.0079(13)
_refine_ls_extinction_method SHELXL
_refine_ls_goodness_of_fit_ref 1.086
_refine_ls_hydrogen_treatment constr
_refine_ls_matrix_type full
_refine_ls_number_parameters 290
_refine_ls_number_reflns 3845
_refine_ls_number_restraints 0
_refine_ls_restrained_S_all 1.086
_refine_ls_R_factor_all 0.0504
_refine_ls_R_factor_gt 0.0379
_refine_ls_shift/su_max 0
_refine_ls_shift/su_mean 0
_refine_ls_structure_factor_coef Fsqd
_refine_ls_weighting_details 'calc w=1/[\s^2^(Fo^2^)+(0.0689P)^2^+0.0000P] where P=(Fo^2^+2Fc^2^)/3'
_refine_ls_weighting_scheme calc
_refine_ls_wR_factor_gt 0.1081
_refine_ls_wR_factor_ref 0.1138
_reflns_number_gt 2940
_reflns_number_total 3845
_reflns_threshold_expression >2sigma(I)
_cod_data_source_file c4ra02174f2.cif
_cod_data_source_block nm1097a2_06
_cod_original_cell_volume 2198.5(12)
_cod_database_code 7235612

loop_
_space_group_symop_id
_space_group_symop_operation_xyz
1 'x, y, z'
2 '-x, y+1/2, -z+1/2'
3 '-x, -y, -z'
4 'x, -y-1/2, z-1/2'

loop_
_atom_site_label
_atom_site_type_symbol
_atom_site_fract_x
_atom_site_fract_y
_atom_site_fract_z
_atom_site_U_iso_or_equiv
_atom_site_adp_type
_atom_site_occupancy
_atom_site_symmetry_multiplicity
_atom_site_calc_flag
_atom_site_refinement_flags
H1A H 1.0363 -0.1484 0.3711 0.073 Uiso 1 1 calc R
H1B H 1.1337 -0.0952 0.3074 0.073 Uiso 1 1 calc R
H6A H 0.4108 0.1353 0.2964 0.076 Uiso 1 1 calc R
H6B H 0.3548 0.0783 0.2188 0.076 Uiso 1 1 calc R
H7 H 0.6401 0.039 0.0533 0.053 Uiso 1 1 calc R
H7A H 0.5536 0.2518 0.2591 0.064 Uiso 1 1 calc R
H7B H 0.6737 0.1949 0.2165 0.064 Uiso 1 1 calc R
H9 H 0.5184 0.3791 0.1942 0.063 Uiso 1 1 calc R
H10 H 0.5695 0.4739 0.0867 0.073 Uiso 1 1 calc R
H11 H 0.6935 0.4373 -0.0419 0.073 Uiso 1 1 calc R
H12 H 0.7629 0.3061 -0.0654 0.065 Uiso 1 1 calc R
H14A H 0.88 0.1813 -0.0448 0.066 Uiso 1 1 calc R
H14B H 0.7174 0.1749 -0.0884 0.066 Uiso 1 1 calc R
H16 H 0.9575 0.0681 -0.1325 0.061 Uiso 1 1 calc R
H17 H 0.9846 -0.0682 -0.1424 0.067 Uiso 1 1 calc R
H18 H 0.8404 -0.1515 -0.0558 0.062 Uiso 1 1 calc R
H20A H 0.566 -0.0866 0.1033 0.061 Uiso 1 1 calc R
H20B H 0.5738 -0.1542 0.0302 0.061 Uiso 1 1 calc R
H23 H 0.6639 -0.2581 -0.0135 0.068 Uiso 1 1 calc R
H24 H 0.7514 -0.3859 -0.0387 0.076 Uiso 1 1 calc R
H25 H 0.9148 -0.4463 0.0633 0.08 Uiso 1 1 calc R
H26 H 0.9866 -0.3796 0.1926 0.07 Uiso 1 1 calc R
H28A H 0.9383 -0.2778 0.3023 0.067 Uiso 1 1 calc R
H28B H 0.8225 -0.2094 0.2794 0.067 Uiso 1 1 calc R
C1 C 1.03898(18) -0.12376(10) 0.31184(11) 0.0612(4) Uani 1 1 d .
C2 C 0.91365(18) -0.06733(9) 0.30207(10) 0.0518(4) Uani 1 1 d .
C3 C 0.80632(17) -0.02594(9) 0.28705(10) 0.0485(4) Uani 1 1 d .
C4 C 0.68130(17) 0.02075(9) 0.26981(10) 0.0478(4) Uani 1 1 d .
C5 C 0.57128(18) 0.05983(9) 0.25543(10) 0.0521(4) Uani 1 1 d .
C6 C 0.43871(17) 0.11100(9) 0.23972(12) 0.0633(5) Uani 1 1 d .
C7 C 0.58211(17) 0.22491(9) 0.20401(10) 0.0534(4) Uani 1 1 d .
C8 C 0.60957(15) 0.28519(8) 0.13136(10) 0.0454(4) Uani 1 1 d .
C9 C 0.56811(17) 0.36412(9) 0.14215(11) 0.0526(4) Uani 1 1 d .
C10 C 0.59834(18) 0.42113(9) 0.07804(12) 0.0607(4) Uani 1 1 d .
C11 C 0.67165(19) 0.39900(9) 0.00129(11) 0.0609(4) Uani 1 1 d .
C12 C 0.71375(17) 0.32031(9) -0.01287(11) 0.0538(4) Uani 1 1 d .
C13 C 0.68223(15) 0.26305(8) 0.05166(10) 0.0455(4) Uani 1 1 d .
C14 C 0.78110(18) 0.15754(9) -0.03808(10) 0.0548(4) Uani 1 1 d .
C15 C 0.79476(15) 0.06781(8) -0.03948(9) 0.0450(4) Uani 1 1 d .
C16 C 0.89856(16) 0.03496(9) -0.09730(10) 0.0512(4) Uani 1 1 d .
C17 C 0.91506(18) -0.04665(9) -0.10307(10) 0.0559(4) Uani 1 1 d .
C18 C 0.82927(17) -0.09654(9) -0.05090(10) 0.0519(4) Uani 1 1 d .
C19 C 0.72592(14) -0.06508(9) 0.00911(9) 0.0419(3) Uani 1 1 d .
C20 C 0.70932(14) 0.01729(9) 0.01390(9) 0.0443(4) Uani 1 1 d .
C21 C 0.63428(16) -0.11888(9) 0.06820(11) 0.0505(4) Uani 1 1 d .
C22 C 0.77283(16) -0.24189(8) 0.10641(10) 0.0455(4) Uani 1 1 d .
C23 C 0.72872(17) -0.28224(9) 0.02843(11) 0.0563(4) Uani 1 1 d .
C24 C 0.78176(19) -0.35879(11) 0.01339(12) 0.0634(5) Uani 1 1 d .
C25 C 0.8785(2) -0.39520(10) 0.07428(13) 0.0665(5) Uani 1 1 d .
C26 C 0.92078(18) -0.35501(9) 0.15148(12) 0.0581(4) Uani 1 1 d .
C27 C 0.86837(16) -0.27879(8) 0.17027(10) 0.0460(4) Uani 1 1 d .
C28 C 0.90921(19) -0.23825(9) 0.25741(10) 0.0556(4) Uani 1 1 d .
O1 O 1.03130(11) -0.18401(6) 0.24433(7) 0.0536(3) Uani 1 1 d .
O2 O 0.46468(11) 0.17216(6) 0.17514(7) 0.0566(3) Uani 1 1 d .
O3 O 0.71820(12) 0.18362(6) 0.04441(7) 0.0543(3) Uani 1 1 d .
O4 O 0.72720(12) -0.16623(6) 0.12897(7) 0.0560(3) Uani 1 1 d .

loop_
_atom_site_aniso_label
_atom_site_aniso_U_11
_atom_site_aniso_U_22
_atom_site_aniso_U_33
_atom_site_aniso_U_23
_atom_site_aniso_U_13
_atom_site_aniso_U_12
C1 0.0571(10) 0.0624(11) 0.0634(11) -0.0093(9) -0.0164(8) 0.0100(8)
C2 0.0565(9) 0.0503(9) 0.0486(9) -0.0033(7) -0.0029(7) -0.0004(8)
C3 0.0572(9) 0.0447(9) 0.0438(9) 0.0002(7) 0.0024(7) -0.0007(8)
C4 0.0552(9) 0.0436(9) 0.0448(9) 0.0041(7) 0.0055(7) 0.0015(7)
C5 0.0577(9) 0.0488(9) 0.0502(9) 0.0087(7) 0.0082(7) 0.0005(8)
C6 0.0500(9) 0.0600(11) 0.0803(12) 0.0235(9) 0.0106(8) 0.0042(8)
C7 0.0600(9) 0.0489(9) 0.0510(9) 0.0014(7) -0.0034(7) -0.0002(8)
C8 0.0432(8) 0.0438(9) 0.0489(9) 0.0034(7) -0.0067(6) 0.0004(6)
C9 0.0535(9) 0.0471(9) 0.0571(10) -0.0016(8) -0.0043(7) 0.0068(7)
C10 0.0678(10) 0.0425(9) 0.0712(12) 0.0042(8) -0.0122(9) 0.0100(8)
C11 0.0749(11) 0.0461(10) 0.0614(11) 0.0152(8) -0.0076(9) -0.0020(8)
C12 0.0623(10) 0.0468(10) 0.0522(10) 0.0064(7) 0.0013(7) -0.0025(7)
C13 0.0460(8) 0.0371(8) 0.0533(9) 0.0019(7) -0.0061(7) -0.0012(6)
C14 0.0583(9) 0.0495(9) 0.0572(10) 0.0039(7) 0.0126(8) 0.0011(7)
C15 0.0436(8) 0.0446(9) 0.0467(9) 0.0009(7) -0.0011(6) -0.0011(6)
C16 0.0547(9) 0.0557(10) 0.0433(9) -0.0021(7) 0.0060(7) -0.0070(7)
C17 0.0595(9) 0.0586(10) 0.0499(9) -0.0118(8) 0.0110(8) -0.0009(8)
C18 0.0584(9) 0.0435(9) 0.0538(10) -0.0084(7) -0.0006(7) 0.0001(7)
C19 0.0398(7) 0.0436(9) 0.0421(8) -0.0008(6) -0.0064(6) -0.0001(6)
C20 0.0385(7) 0.0478(9) 0.0465(9) 0.0007(7) 0.0011(6) 0.0032(6)
C21 0.0480(8) 0.0456(9) 0.0577(10) 0.0047(7) -0.0021(7) 0.0018(7)
C22 0.0496(8) 0.0358(8) 0.0514(9) 0.0011(7) 0.0036(7) -0.0056(6)
C23 0.0573(9) 0.0513(10) 0.0600(10) -0.0058(8) -0.0059(8) -0.0038(8)
C24 0.0694(11) 0.0550(11) 0.0660(11) -0.0160(9) 0.0045(9) -0.0106(9)
C25 0.0734(12) 0.0461(10) 0.0806(13) -0.0071(9) 0.0142(10) 0.0049(8)
C26 0.0630(10) 0.0478(10) 0.0638(11) 0.0094(8) 0.0069(8) 0.0051(8)
C27 0.0510(8) 0.0390(8) 0.0482(9) 0.0068(7) 0.0045(7) -0.0041(7)
C28 0.0700(10) 0.0489(9) 0.0480(10) 0.0128(7) 0.0007(8) -0.0015(8)
O1 0.0503(6) 0.0522(6) 0.0580(7) -0.0041(5) -0.0047(5) 0.0035(5)
O2 0.0493(6) 0.0536(7) 0.0668(7) 0.0176(5) -0.0040(5) -0.0040(5)
O3 0.0703(7) 0.0391(6) 0.0539(7) 0.0036(5) 0.0096(5) 0.0025(5)
O4 0.0734(7) 0.0404(6) 0.0536(7) 0.0000(5) -0.0115(5) 0.0071(5)

loop_
_atom_type_symbol
_atom_type_description
_atom_type_scat_dispersion_real
_atom_type_scat_dispersion_imag
_atom_type_scat_source
C C 0.0033 0.0016 'International Tables Vol C Tables 4.2.6.8 and 6.1.1.4'
H H 0 0 'International Tables Vol C Tables 4.2.6.8 and 6.1.1.4'
O O 0.0106 0.006 'International Tables Vol C Tables 4.2.6.8 and 6.1.1.4'

loop_
_geom_angle_atom_site_label_1
_geom_angle_atom_site_label_2
_geom_angle_atom_site_label_3
_geom_angle
O1 C1 C2 111.37(13)
C3 C2 C1 173.42(16)
C2 C3 C4 179.14(16)
C5 C4 C3 178.62(16)
C4 C5 C6 177.50(18)
O2 C6 C5 112.72(12)
O2 C7 C8 109.38(12)
C9 C8 C7 120.94(13)
C9 C8 C13 118.49(13)
C13 C8 C7 120.55(13)
C10 C9 C8 121.87(14)
C11 C10 C9 119.05(15)
C10 C11 C12 121.05(15)
C13 C12 C11 119.66(14)
C12 C13 C8 119.86(14)
O3 C13 C8 115.63(12)
O3 C13 C12 124.51(13)
O3 C14 C15 110.56(11)
C16 C15 C14 117.36(12)
C16 C15 C20 119.05(14)
C20 C15 C14 123.58(12)
C17 C16 C15 120.39(13)
C18 C17 C16 120.44(13)
C17 C18 C19 120.40(14)
C18 C19 C21 120.92(13)
C20 C19 C18 118.69(12)
C20 C19 C21 120.39(12)
C19 C20 C15 121.01(12)
O4 C21 C19 112.51(12)
C23 C22 C27 120.17(14)
O4 C22 C23 124.95(14)
O4 C22 C27 114.87(13)
C24 C23 C22 119.63(16)
C25 C24 C23 120.99(16)
C26 C25 C24 118.95(16)
C25 C26 C27 122.11(16)
C22 C27 C28 120.91(13)
C26 C27 C22 118.11(15)
C26 C27 C28 120.96(14)
O1 C28 C27 110.02(11)
C1 O1 C28 112.43(11)
C6 O2 C7 111.90(12)
C13 O3 C14 117.44(11)
C22 O4 C21 121.50(12)

loop_
_geom_bond_atom_site_label_1
_geom_bond_atom_site_label_2
_geom_bond_distance
C1 C2 1.464(2)
C2 C3 1.195(2)
C3 C4 1.376(2)
C4 C5 1.190(2)
C5 C6 1.470(2)
C7 C8 1.499(2)
C8 C9 1.3829(19)
C10 C9 1.377(2)
C10 C11 1.372(2)
C11 C12 1.387(2)
C12 C13 1.386(2)
C13 C8 1.4058(19)
C14 C15 1.509(2)
C15 C16 1.3840(19)
C15 C20 1.3929(19)
C17 C16 1.378(2)
C18 C17 1.378(2)
C19 C18 1.3932(19)
C19 C21 1.5060(19)
C20 C19 1.390(2)
C22 C23 1.387(2)
C22 C27 1.400(2)
C23 C24 1.386(2)
C24 C25 1.374(3)
C25 C26 1.372(2)
C27 C26 1.389(2)
C27 C28 1.495(2)
O1 C1 1.4211(18)
O1 C28 1.4299(17)
O2 C6 1.4233(17)
O2 C7 1.4245(18)
O3 C13 1.3735(17)
O3 C14 1.4218(17)
O4 C21 1.4443(18)
O4 C22 1.3741(16)
